data_7249887
loop_
_publ_author_name
'Antipin, Alexander M.'
'Orlova, Ekaterina I.'
'Smirnova, Ekaterina S.'
'Trukhacheva, Maria P.'
'Sorokin, Timofei A.'
'Sidorova, Ekaterina V.'
'Kharitonova, Elena P.'
'Lyskov, Nikolay V.'
'Novikova, Natalia E.'
'Yapaskurt, Vasiliy O.'
'Sorokina, Natalia I.'
'Alekseeva, Olga A.'
'Voronkova, Valentina I.'

_publ_section_title
;
 Structural features of sodium- and halogen-containing fluorite-like
 rare-earth molybdates.
;
_journal_name_full 'Physical chemistry chemical physics : PCCP'
_journal_paper_doi 10.1039/d4cp03982c
_journal_year 2025
_chemical_formula_sum 'Cl0.652 F0 La4.192 Mo3 Na0.808 O15.288'
_chemical_formula_weight 1156.4
_space_group_IT_number 222
_space_group_name_Hall 'P 4 2 3 -1n'
_space_group_name_H-M_alt 'P n -3 n :1'
_symmetry_cell_setting cubic
_symmetry_Int_Tables_number 222
_symmetry_space_group_name_Hall 'P 4 2 3 -1n'
_symmetry_space_group_name_H-M 'P n -3 n :1'
_audit_update_record
;
2024-09-25 deposited with the CCDC.	2025-01-29 downloaded from the CCDC.
;
_cell_angle_alpha 90
_cell_angle_beta 90
_cell_angle_gamma 90
_cell_formula_units_Z 4
_cell_length_a 11.2895(11)
_cell_length_b 11.2895(11)
_cell_length_c 11.2895(11)
_cell_measurement_reflns_used 45227
_cell_measurement_temperature 600.00(14)
_cell_measurement_theta_max 36.99
_cell_measurement_theta_min 2.48
_cell_volume 1438.9(2)
_computing_cell_refinement 'CrysAlisPro 1.171.43.94a (Rigaku OD, 2023)'
_computing_data_collection 'CrysAlisPro system (CCD 43.99a 64-bit (release 05-12-2023))'
_computing_data_reduction 'CrysAlisPro 1.171.43.94a (Rigaku OD, 2023)'
_diffrn_ambient_temperature 600
_diffrn_detector 'Hybrid Pixel Array Detector'
_diffrn_detector_area_resol_mean 10.0000
_diffrn_measured_fraction_theta_full 1
_diffrn_measured_fraction_theta_max 1
_diffrn_measurement_device 'four-circle diffractometer'
_diffrn_measurement_device_type 'XtaLAB Synergy R, DW system, HyPix-Arc 150'
_diffrn_measurement_method '\w scans'
_diffrn_radiation_monochromator mirror
_diffrn_radiation_probe x-ray
_diffrn_radiation_source 'X-ray tube'
_diffrn_radiation_type 'Mo K\a'
_diffrn_radiation_wavelength 0.71073
_diffrn_reflns_av_R_equivalents 0.1101
_diffrn_reflns_av_unetI/netI 0.0064
_diffrn_reflns_limit_h_max 11
_diffrn_reflns_limit_h_min -19
_diffrn_reflns_limit_k_max 19
_diffrn_reflns_limit_k_min -18
_diffrn_reflns_limit_l_max 19
_diffrn_reflns_limit_l_min -19
_diffrn_reflns_number 84325
_diffrn_reflns_theta_full 37.2
_diffrn_reflns_theta_max 37.2
_diffrn_reflns_theta_min 2.55
_diffrn_source 'Rotating-anode X-ray tube'
_exptl_absorpt_coefficient_mu 14.909
_exptl_absorpt_correction_T_max 0.298
_exptl_absorpt_correction_T_min 0.169
_exptl_absorpt_correction_type gaussian
_exptl_absorpt_process_details
;
CrysAlisPro 1.171.43.94a (Rigaku Oxford Diffraction, 2023)
Numerical absorption correction based on gaussian integration over
a multifaceted crystal model
Empirical absorption correction using spherical harmonics,
implemented in SCALE3 ABSPACK scaling algorithm.
;
_exptl_crystal_colour lightyellow
_exptl_crystal_density_diffrn 5.3382
_exptl_crystal_description cube
_exptl_crystal_F_000 2029
_exptl_crystal_size_max 0.146
_exptl_crystal_size_mid 0.114
_exptl_crystal_size_min 0.106
_refine_diff_density_max 0.80
_refine_diff_density_min -0.71
_refine_ls_extinction_coef 1300(400)
_refine_ls_extinction_method 'B-C type 2 (Becker & Coppens, 1974)'
_refine_ls_goodness_of_fit_gt 1.3901
_refine_ls_goodness_of_fit_ref 1.4425
_refine_ls_number_constraints 0
_refine_ls_number_parameters 22
_refine_ls_number_reflns 613
_refine_ls_number_restraints 0
_refine_ls_R_factor_all 0.0295
_refine_ls_R_factor_gt 0.0249
_refine_ls_shift/su_max 0.0037
_refine_ls_shift/su_mean 0.0013
_refine_ls_structure_factor_coef Fsqd
_refine_ls_weighting_details 'calc w=1/[\s^2^(Fo^2^)+(0.1P)^2^+0.0000P] where P=(Fo^2^+2Fc^2^)/3'
_refine_ls_weighting_scheme sigma
_refine_ls_wR_factor_gt 0.1449
_refine_ls_wR_factor_ref 0.1678
_reflns_number_gt 494
_reflns_number_total 613
_reflns_threshold_expression I>3\s(I)
_cod_data_source_file d4cp03982c5.cif
_cod_data_source_block I_CCDC1
_cod_depositor_comments
;
The following automatic conversions were performed:

data item '_diffrn_radiation_probe' value 'X-ray' was changed to
'x-ray' in accordance with the
/home/data/users/saulius/crontab/automatic-downloads/rss-feeds/RSC/lib/dictionaries/cif_core.dic
dictionary named 'cif_core.dic' version 2.4.2 last updated on
2011-04-26.

Automatic conversion script
Id: cif_fix_values 8170 2020-07-09 18:12:32Z antanas 
;
_cod_original_sg_symbol_Hall '-P 4a;2bc;3'
_cod_original_sg_symbol_H-M 'P n -3 n'
_cod_database_code 7249887

loop_
_space_group_symop_id
_space_group_symop_operation_xyz
1 x,y,z
2 -x,-y,z
3 -x,y,-z
4 x,-y,-z
5 z,x,y
6 z,-x,-y
7 -z,-x,y
8 -z,x,-y
9 y,z,x
10 -y,z,-x
11 y,-z,-x
12 -y,-z,x
13 y,x,-z
14 -y,-x,-z
15 y,-x,z
16 -y,x,z
17 x,z,-y
18 -x,z,y
19 -x,-z,-y
20 x,-z,y
21 z,y,-x
22 z,-y,x
23 -z,y,x
24 -z,-y,-x
25 -x+1/2,-y+1/2,-z+1/2
26 x+1/2,y+1/2,-z+1/2
27 x+1/2,-y+1/2,z+1/2
28 -x+1/2,y+1/2,z+1/2
29 -z+1/2,-x+1/2,-y+1/2
30 -z+1/2,x+1/2,y+1/2
31 z+1/2,x+1/2,-y+1/2
32 z+1/2,-x+1/2,y+1/2
33 -y+1/2,-z+1/2,-x+1/2
34 y+1/2,-z+1/2,x+1/2
35 -y+1/2,z+1/2,x+1/2
36 y+1/2,z+1/2,-x+1/2
37 -y+1/2,-x+1/2,z+1/2
38 y+1/2,x+1/2,z+1/2
39 -y+1/2,x+1/2,-z+1/2
40 y+1/2,-x+1/2,-z+1/2
41 -x+1/2,-z+1/2,y+1/2
42 x+1/2,-z+1/2,-y+1/2
43 x+1/2,z+1/2,y+1/2
44 -x+1/2,z+1/2,-y+1/2
45 -z+1/2,-y+1/2,x+1/2
46 -z+1/2,y+1/2,-x+1/2
47 z+1/2,-y+1/2,-x+1/2
48 z+1/2,y+1/2,x+1/2

loop_
_atom_site_label
_atom_site_type_symbol
_atom_site_fract_x
_atom_site_fract_y
_atom_site_fract_z
_atom_site_adp_type
_atom_site_U_iso_or_equiv
_atom_site_site_symmetry_multiplicity
_atom_site_occupancy
_atom_site_calc_flag
_atom_site_refinement_flags
_atom_site_disorder_assembly
_atom_site_disorder_group
La1 La 0.24194(6) 0 0 Uani 0.01759(15) 12 1 d . . .
La2 La 0.25 0.25 0.25 Uani 0.0199(2) 8 0.5961 d . . .
Na2 Na 0.25 0.25 0.25 Uani 0.0199(2) 8 0.4039 d . . .
Mo1 Mo 0.25 0 0.5 Uani 0.01821(19) 12 1 d . . .
O1 O 0.1309(2) 0.1309(2) 0.1309(2) Uani 0.0233(4) 16 1 d . . .
O2 O 0.33410(13) 0.42805(16) 0.11189(14) Uani 0.0336(4) 48 0.9407 d . . .
Cl2 Cl 0.33410(13) 0.42805(16) 0.11189(14) Uani 0.0336(4) 48 0.0503 d . . .
Cl3 Cl 0 0 0 Uani 0.049(6) 2 0.0953 d . . .

loop_
_atom_site_aniso_label
_atom_site_aniso_type_symbol
_atom_site_aniso_U_11
_atom_site_aniso_U_22
_atom_site_aniso_U_33
_atom_site_aniso_U_12
_atom_site_aniso_U_13
_atom_site_aniso_U_23
La1 La 0.0175(3) 0.0176(3) 0.0176(3) 0 0 0
La2 La 0.0199(3) 0.0199(3) 0.0199(3) -0.00287(11) -0.00287(11) -0.00287(11)
Na2 Na 0.0199(3) 0.0199(3) 0.0199(3) -0.00287(11) -0.00287(11) -0.00287(11)
Mo1 Mo 0.0200(4) 0.0173(3) 0.0173(3) 0 0 0
O1 O 0.0233(6) 0.0233(6) 0.0233(6) 0.0027(6) 0.0027(6) 0.0027(6)
O2 O 0.0317(7) 0.0328(7) 0.0363(8) 0.0001(5) -0.0102(6) -0.0008(6)
Cl2 Cl 0.0317(7) 0.0328(7) 0.0363(8) 0.0001(5) -0.0102(6) -0.0008(6)
Cl3 Cl 0.049(11) 0.049(11) 0.049(11) 0 0 0

loop_
_atom_type_symbol
_atom_type_scat_dispersion_real
_atom_type_scat_dispersion_imag
_atom_type_scat_source
Cl 0.1484 0.1585 'International Tables Vol C tables 4.2.6.8 and 6.1.1.1'
F 0.0171 0.0103 'International Tables Vol C tables 4.2.6.8 and 6.1.1.1'
La -0.2871 2.4523 'International Tables Vol C tables 4.2.6.8 and 6.1.1.1'
Mo -1.6832 0.6857 'International Tables Vol C tables 4.2.6.8 and 6.1.1.1'
Na 0.0362 0.0249 'International Tables Vol C tables 4.2.6.8 and 6.1.1.1'
O 0.0106 0.0060 'International Tables Vol C tables 4.2.6.8 and 6.1.1.1'

loop_
_exptl_crystal_face_index_h
_exptl_crystal_face_index_k
_exptl_crystal_face_index_l
_exptl_crystal_face_perp_dist
? ? ? ?

loop_
_geom_angle_atom_site_label_1
_geom_angle_atom_site_label_2
_geom_angle_atom_site_label_3
_geom_angle_site_symmetry_1
_geom_angle_site_symmetry_2
_geom_angle_site_symmetry_3
_geom_angle
_geom_angle_publ_flag
La1 La1 La1 5_555 . 6_555 90.000(19) ?
La1 La1 La1 5_555 . 9_555 60.000(10) ?
La1 La1 La1 5_555 . 10_555 60.000(10) ?
La1 La1 O1 5_555 . . 37.58(6) ?
La1 La1 O1 5_555 . 4_555 93.72(7) ?
La1 La1 O1 5_555 . 13_555 37.58(6) ?
La1 La1 O1 5_555 . 15_555 93.72(7) ?
La1 La1 Cl2 5_555 . 29_555 86.56(4) ?
La1 La1 Cl2 5_555 . 30_544 161.63(4) ?
La1 La1 Cl2 5_555 . 45_554 103.05(4) ?
La1 La1 Cl2 5_555 . 46_545 131.55(4) ?
La1 La1 Cl3 5_555 . . 45.000(10) ?
La1 La1 La1 6_555 . 9_555 60.000(10) ?
La1 La1 La1 6_555 . 10_555 60.000(10) ?
La1 La1 O1 6_555 . . 93.72(7) ?
La1 La1 O1 6_555 . 4_555 37.58(6) ?
La1 La1 O1 6_555 . 13_555 93.72(7) ?
La1 La1 O1 6_555 . 15_555 37.58(6) ?
La1 La1 Cl2 6_555 . 29_555 161.63(4) ?
La1 La1 Cl2 6_555 . 30_544 86.56(4) ?
La1 La1 Cl2 6_555 . 45_554 131.55(4) ?
La1 La1 Cl2 6_555 . 46_545 103.05(4) ?
La1 La1 Cl3 6_555 . . 45.000(10) ?
La1 La1 La1 9_555 . 10_555 90.000(19) ?
La1 La1 O1 9_555 . . 37.58(6) ?
La1 La1 O1 9_555 . 4_555 93.72(7) ?
La1 La1 O1 9_555 . 13_555 93.72(7) ?
La1 La1 O1 9_555 . 15_555 37.58(6) ?
La1 La1 Cl2 9_555 . 29_555 103.05(4) ?
La1 La1 Cl2 9_555 . 30_544 131.55(4) ?
La1 La1 Cl2 9_555 . 45_554 161.63(4) ?
La1 La1 Cl2 9_555 . 46_545 86.56(4) ?
La1 La1 Cl3 9_555 . . 45.000(10) ?
La1 La1 O1 10_555 . . 93.72(7) ?
La1 La1 O1 10_555 . 4_555 37.58(6) ?
La1 La1 O1 10_555 . 13_555 37.58(6) ?
La1 La1 O1 10_555 . 15_555 93.72(7) ?
La1 La1 Cl2 10_555 . 29_555 131.55(4) ?
La1 La1 Cl2 10_555 . 30_544 103.05(4) ?
La1 La1 Cl2 10_555 . 45_554 86.56(4) ?
La1 La1 Cl2 10_555 . 46_545 161.63(4) ?
La1 La1 Cl3 10_555 . . 45.000(10) ?
O1 La1 O1 . . 4_555 118.07(9) ?
O1 La1 O1 . . 13_555 74.65(9) ?
O1 La1 O1 . . 15_555 74.65(9) ?
O1 La1 Cl2 . . 29_555 72.73(7) ?
O1 La1 Cl2 . . 30_544 160.68(7) ?
O1 La1 Cl2 . . 45_554 124.64(7) ?
O1 La1 Cl2 . . 46_545 94.50(7) ?
O1 La1 Cl3 . . . 59.04(6) ?
O1 La1 O1 4_555 . 13_555 74.65(9) ?
O1 La1 O1 4_555 . 15_555 74.65(9) ?
O1 La1 Cl2 4_555 . 29_555 160.68(7) ?
O1 La1 Cl2 4_555 . 30_544 72.73(7) ?
O1 La1 Cl2 4_555 . 45_554 94.50(7) ?
O1 La1 Cl2 4_555 . 46_545 124.64(7) ?
O1 La1 Cl3 4_555 . . 59.04(6) ?
O1 La1 O1 13_555 . 15_555 118.07(9) ?
O1 La1 Cl2 13_555 . 29_555 94.50(7) ?
O1 La1 Cl2 13_555 . 30_544 124.64(7) ?
O1 La1 Cl2 13_555 . 45_554 72.73(7) ?
O1 La1 Cl2 13_555 . 46_545 160.68(7) ?
O1 La1 Cl3 13_555 . . 59.04(6) ?
O1 La1 Cl2 15_555 . 29_555 124.64(7) ?
O1 La1 Cl2 15_555 . 30_544 94.50(7) ?
O1 La1 Cl2 15_555 . 45_554 160.68(7) ?
O1 La1 Cl2 15_555 . 46_545 72.73(7) ?
O1 La1 Cl3 15_555 . . 59.04(6) ?
Cl2 La1 Cl2 29_555 . 30_544 102.10(5) ?
Cl2 La1 Cl2 29_555 . 45_554 66.72(5) ?
Cl2 La1 Cl2 29_555 . 46_545 66.72(5) ?
Cl2 La1 Cl3 29_555 . . 128.95(4) ?
Cl2 La1 Cl2 30_544 . 45_554 66.72(5) ?
Cl2 La1 Cl2 30_544 . 46_545 66.72(5) ?
Cl2 La1 Cl3 30_544 . . 128.95(4) ?
Cl2 La1 Cl2 45_554 . 46_545 102.10(5) ?
Cl2 La1 Cl3 45_554 . . 128.95(4) ?
Cl2 La1 Cl3 46_545 . . 128.95(4) ?
Na2 La2 O1 . . . 0 ?
Na2 La2 O1 . . 25_555 0 ?
Na2 La2 Cl2 . . . 0 ?
Na2 La2 Cl2 . . 5_555 0 ?
Na2 La2 Cl2 . . 9_555 0 ?
Na2 La2 Cl2 . . 25_555 0 ?
Na2 La2 Cl2 . . 29_555 0 ?
Na2 La2 Cl2 . . 33_555 0 ?
O1 La2 O1 . . 25_555 180 ?
O1 La2 Cl2 . . . 107.32(7) ?
O1 La2 Cl2 . . 5_555 107.32(7) ?
O1 La2 Cl2 . . 9_555 107.32(7) ?
O1 La2 Cl2 . . 25_555 72.68(7) ?
O1 La2 Cl2 . . 29_555 72.68(7) ?
O1 La2 Cl2 . . 33_555 72.68(7) ?
O1 La2 Cl2 25_555 . . 72.68(7) ?
O1 La2 Cl2 25_555 . 5_555 72.68(7) ?
O1 La2 Cl2 25_555 . 9_555 72.68(7) ?
O1 La2 Cl2 25_555 . 25_555 107.32(7) ?
O1 La2 Cl2 25_555 . 29_555 107.32(7) ?
O1 La2 Cl2 25_555 . 33_555 107.32(7) ?
Cl2 La2 Cl2 . . 5_555 111.53(5) ?
Cl2 La2 Cl2 . . 9_555 111.53(5) ?
Cl2 La2 Cl2 . . 25_555 180 ?
Cl2 La2 Cl2 . . 29_555 68.47(5) ?
Cl2 La2 Cl2 . . 33_555 68.47(5) ?
Cl2 La2 Cl2 5_555 . 9_555 111.53(5) ?
Cl2 La2 Cl2 5_555 . 25_555 68.47(5) ?
Cl2 La2 Cl2 5_555 . 29_555 180 ?
Cl2 La2 Cl2 5_555 . 33_555 68.47(5) ?
Cl2 La2 Cl2 9_555 . 25_555 68.47(5) ?
Cl2 La2 Cl2 9_555 . 29_555 68.47(5) ?
Cl2 La2 Cl2 9_555 . 33_555 180 ?
Cl2 La2 Cl2 25_555 . 29_555 111.53(5) ?
Cl2 La2 Cl2 25_555 . 33_555 111.53(5) ?
Cl2 La2 Cl2 29_555 . 33_555 111.53(5) ?
La2 Na2 O1 . . . 0 ?
La2 Na2 O1 . . 25_555 0 ?
La2 Na2 Cl2 . . . 0 ?
La2 Na2 Cl2 . . 5_555 0 ?
La2 Na2 Cl2 . . 9_555 0 ?
La2 Na2 Cl2 . . 25_555 0 ?
La2 Na2 Cl2 . . 29_555 0 ?
La2 Na2 Cl2 . . 33_555 0 ?
O1 Na2 O1 . . 25_555 180 ?
O1 Na2 Cl2 . . . 107.32(7) ?
O1 Na2 Cl2 . . 5_555 107.32(7) ?
O1 Na2 Cl2 . . 9_555 107.32(7) ?
O1 Na2 Cl2 . . 25_555 72.68(7) ?
O1 Na2 Cl2 . . 29_555 72.68(7) ?
O1 Na2 Cl2 . . 33_555 72.68(7) ?
O1 Na2 Cl2 25_555 . . 72.68(7) ?
O1 Na2 Cl2 25_555 . 5_555 72.68(7) ?
O1 Na2 Cl2 25_555 . 9_555 72.68(7) ?
O1 Na2 Cl2 25_555 . 25_555 107.32(7) ?
O1 Na2 Cl2 25_555 . 29_555 107.32(7) ?
O1 Na2 Cl2 25_555 . 33_555 107.32(7) ?
Cl2 Na2 Cl2 . . 5_555 111.53(5) ?
Cl2 Na2 Cl2 . . 9_555 111.53(5) ?
Cl2 Na2 Cl2 . . 25_555 180 ?
Cl2 Na2 Cl2 . . 29_555 68.47(5) ?
Cl2 Na2 Cl2 . . 33_555 68.47(5) ?
Cl2 Na2 Cl2 5_555 . 9_555 111.53(5) ?
Cl2 Na2 Cl2 5_555 . 25_555 68.47(5) ?
Cl2 Na2 Cl2 5_555 . 29_555 180 ?
Cl2 Na2 Cl2 5_555 . 33_555 68.47(5) ?
Cl2 Na2 Cl2 9_555 . 25_555 68.47(5) ?
Cl2 Na2 Cl2 9_555 . 29_555 68.47(5) ?
Cl2 Na2 Cl2 9_555 . 33_555 180 ?
Cl2 Na2 Cl2 25_555 . 29_555 111.53(5) ?
Cl2 Na2 Cl2 25_555 . 33_555 111.53(5) ?
Cl2 Na2 Cl2 29_555 . 33_555 111.53(5) ?
O2 Mo1 O2 17_556 . 20_555 115.40(7) ?
O2 Mo1 O2 17_556 . 25_555 106.59(8) ?
O2 Mo1 O2 17_556 . 28_545 106.59(8) ?
O2 Mo1 Cl2 17_556 . 17_556 0 ?
O2 Mo1 Cl2 17_556 . 20_555 115.40(7) ?
O2 Mo1 Cl2 17_556 . 25_555 106.59(8) ?
O2 Mo1 Cl2 17_556 . 28_545 106.59(8) ?
O2 Mo1 O2 20_555 . 25_555 106.59(8) ?
O2 Mo1 O2 20_555 . 28_545 106.59(8) ?
O2 Mo1 Cl2 20_555 . 17_556 115.40(7) ?
O2 Mo1 Cl2 20_555 . 20_555 0 ?
O2 Mo1 Cl2 20_555 . 25_555 106.59(8) ?
O2 Mo1 Cl2 20_555 . 28_545 106.59(8) ?
O2 Mo1 O2 25_555 . 28_545 115.40(7) ?
O2 Mo1 Cl2 25_555 . 17_556 106.59(8) ?
O2 Mo1 Cl2 25_555 . 20_555 106.59(8) ?
O2 Mo1 Cl2 25_555 . 25_555 0 ?
O2 Mo1 Cl2 25_555 . 28_545 115.40(7) ?
O2 Mo1 Cl2 28_545 . 17_556 106.59(8) ?
O2 Mo1 Cl2 28_545 . 20_555 106.59(8) ?
O2 Mo1 Cl2 28_545 . 25_555 115.40(7) ?
O2 Mo1 Cl2 28_545 . 28_545 0 ?
Cl2 Mo1 Cl2 17_556 . 20_555 115.40(7) ?
Cl2 Mo1 Cl2 17_556 . 25_555 106.59(8) ?
Cl2 Mo1 Cl2 17_556 . 28_545 106.59(8) ?
Cl2 Mo1 Cl2 20_555 . 25_555 106.59(8) ?
Cl2 Mo1 Cl2 20_555 . 28_545 106.59(8) ?
Cl2 Mo1 Cl2 25_555 . 28_545 115.40(7) ?
La1 O1 La1 . . 5_555 104.85(10) ?
La1 O1 La1 . . 9_555 104.85(10) ?
La1 O1 La2 . . . 113.77(11) ?
La1 O1 Na2 . . . 113.77(11) ?
La1 O1 La1 5_555 . 9_555 104.85(10) ?
La1 O1 La2 5_555 . . 113.77(11) ?
La1 O1 Na2 5_555 . . 113.77(11) ?
La1 O1 La2 9_555 . . 113.77(11) ?
La1 O1 Na2 9_555 . . 113.77(11) ?
La2 O1 Na2 . . . 0 ?
Mo1 O2 Cl2 17_555 . . 0 ?
La1 Cl2 La2 33_555 . . 96.75(5) ?
La1 Cl2 Na2 33_555 . . 96.75(5) ?
La1 Cl2 Mo1 33_555 . 17_555 133.37(9) ?
La1 Cl2 O2 33_555 . . 0 ?
La2 Cl2 Na2 . . . 0 ?
La2 Cl2 Mo1 . . 17_555 124.04(7) ?
La2 Cl2 O2 . . . 0 ?
Na2 Cl2 Mo1 . . 17_555 124.04(7) ?
Na2 Cl2 O2 . . . 0 ?
Mo1 Cl2 O2 17_555 . . 0 ?
La1 Cl3 La1 . . 2_555 180 ?
La1 Cl3 La1 . . 5_555 90 ?
La1 Cl3 La1 . . 6_555 90 ?
La1 Cl3 La1 . . 9_555 90 ?
La1 Cl3 La1 . . 10_555 90 ?
La1 Cl3 La1 2_555 . 5_555 90 ?
La1 Cl3 La1 2_555 . 6_555 90 ?
La1 Cl3 La1 2_555 . 9_555 90 ?
La1 Cl3 La1 2_555 . 10_555 90 ?
La1 Cl3 La1 5_555 . 6_555 180 ?
La1 Cl3 La1 5_555 . 9_555 90 ?
La1 Cl3 La1 5_555 . 10_555 90 ?
La1 Cl3 La1 6_555 . 9_555 90 ?
La1 Cl3 La1 6_555 . 10_555 90 ?
La1 Cl3 La1 9_555 . 10_555 180 ?

loop_
_geom_bond_atom_site_label_1
_geom_bond_atom_site_label_2
_geom_bond_site_symmetry_1
_geom_bond_site_symmetry_2
_geom_bond_distance
_geom_bond_publ_flag
La1 La1 . 5_555 3.8627(8) ?
La1 La1 . 6_555 3.8627(8) ?
La1 La1 . 9_555 3.8627(8) ?
La1 La1 . 10_555 3.8627(8) ?
La1 O1 . . 2.437(3) ?
La1 O1 . 4_555 2.437(3) ?
La1 O1 . 13_555 2.437(3) ?
La1 O1 . 15_555 2.437(3) ?
La1 Cl2 . 29_555 2.6250(17) ?
La1 Cl2 . 30_544 2.6250(17) ?
La1 Cl2 . 45_554 2.6250(17) ?
La1 Cl2 . 46_545 2.6250(17) ?
La1 Cl3 . . 2.7313(8) ?
La2 Na2 . . 0 ?
La2 O1 . . 2.329(3) ?
La2 O1 . 25_555 2.329(3) ?
La2 Cl2 . . 2.7153(17) ?
La2 Cl2 . 5_555 2.7153(17) ?
La2 Cl2 . 9_555 2.7153(17) ?
La2 Cl2 . 25_555 2.7153(17) ?
La2 Cl2 . 29_555 2.7153(17) ?
La2 Cl2 . 33_555 2.7153(17) ?
Na2 O1 . . 2.329(3) ?
Na2 O1 . 25_555 2.329(3) ?
Na2 Cl2 . . 2.7153(17) ?
Na2 Cl2 . 5_555 2.7153(17) ?
Na2 Cl2 . 9_555 2.7153(17) ?
Na2 Cl2 . 25_555 2.7153(17) ?
Na2 Cl2 . 29_555 2.7153(17) ?
Na2 Cl2 . 33_555 2.7153(17) ?
Mo1 O2 . 17_556 1.7768(16) ?
Mo1 O2 . 20_555 1.7768(16) ?
Mo1 O2 . 25_555 1.7768(16) ?
Mo1 O2 . 28_545 1.7768(16) ?
Mo1 Cl2 . 17_556 1.7768(16) ?
Mo1 Cl2 . 20_555 1.7768(16) ?
Mo1 Cl2 . 25_555 1.7768(16) ?
Mo1 Cl2 . 28_545 1.7768(16) ?
O2 Cl2 . . 0 ?

loop_
_geom_hbond_atom_site_label_D
_geom_hbond_atom_site_label_H
_geom_hbond_atom_site_label_A
_geom_hbond_site_symmetry_D
_geom_hbond_site_symmetry_H
_geom_hbond_site_symmetry_A
_geom_hbond_distance_DH
_geom_hbond_distance_HA
_geom_hbond_distance_DA
_geom_hbond_angle_DHA
_geom_hbond_publ_flag
? ? ? ? ? ? ? ? ? ? ?

loop_
_geom_torsion_atom_site_label_1
_geom_torsion_atom_site_label_2
_geom_torsion_atom_site_label_3
_geom_torsion_atom_site_label_4
_geom_torsion_site_symmetry_1
_geom_torsion_site_symmetry_2
_geom_torsion_site_symmetry_3
_geom_torsion_site_symmetry_4
_geom_torsion
_geom_torsion_publ_flag
? ? ? ? ? ? ? ? ? ?

loop_
_restr_angle_atom_site_label_1
_restr_angle_site_symmetry_1
_restr_angle_atom_site_label_2
_restr_angle_site_symmetry_2
_restr_angle_atom_site_label_3
_restr_angle_site_symmetry_3
_restr_angle_target
_restr_angle_target_weight_param
? ? ? ? ? ? ? ?

loop_
_restr_distance_atom_site_label_1
_restr_distance_site_symmetry_1
_restr_distance_atom_site_label_2
_restr_distance_site_symmetry_2
_restr_distance_target
_restr_distance_target_weight_param
? ? ? ? ? ?

loop_
_restr_equal_angle_atom_site_label_1
_restr_equal_angle_site_symmetry_1
_restr_equal_angle_atom_site_label_2
_restr_equal_angle_site_symmetry_2
_restr_equal_angle_atom_site_label_3
_restr_equal_angle_site_symmetry_3
_restr_equal_angle_class_class_id
_restr_equal_angle_class_target_weight_param
? ? ? ? ? ? ? ?

loop_
_restr_equal_distance_atom_site_label_1
_restr_equal_distance_site_symmetry_1
_restr_equal_distance_atom_site_label_2
_restr_equal_distance_site_symmetry_2
_restr_equal_distance_class_class_id
_restr_equal_distance_class_target_weight_param
? ? ? ? ? ?

loop_
_restr_equal_torsion_atom_site_label_1
_restr_equal_torsion_site_symmetry_1
_restr_equal_torsion_atom_site_label_2
_restr_equal_torsion_site_symmetry_2
_restr_equal_torsion_atom_site_label_3
_restr_equal_torsion_site_symmetry_3
_restr_equal_torsion_atom_site_label_4
_restr_equal_torsion_site_symmetry_4
_restr_equal_torsion_class_class_id
_restr_equal_torsion_class_target_weight_param
? ? ? ? ? ? ? ? ? ?

loop_
_restr_torsion_atom_site_label_1
_restr_torsion_site_symmetry_1
_restr_torsion_atom_site_label_2
_restr_torsion_site_symmetry_2
_restr_torsion_atom_site_label_3
_restr_torsion_site_symmetry_3
_restr_torsion_atom_site_label_4
_restr_torsion_site_symmetry_4
_restr_torsion_angle_target
_restr_torsion_weight_param
? ? ? ? ? ? ? ? ? ?

loop_
_twin_individual_id
_twin_individual_mass_fraction_refined
_twin_individual_twin_matrix_11
_twin_individual_twin_matrix_12
_twin_individual_twin_matrix_13
_twin_individual_twin_matrix_21
_twin_individual_twin_matrix_22
_twin_individual_twin_matrix_23
_twin_individual_twin_matrix_31
_twin_individual_twin_matrix_32
_twin_individual_twin_matrix_33
? ? ? ? ? ? ? ? ? ? ?

loop_
_jana_atom_site_adp_c_label
_jana_atom_site_adp_c_type_symbol
_jana_atom_site_adp_c_111
_jana_atom_site_adp_c_112
_jana_atom_site_adp_c_113
_jana_atom_site_adp_c_122
_jana_atom_site_adp_c_123
_jana_atom_site_adp_c_133
_jana_atom_site_adp_c_222
_jana_atom_site_adp_c_223
_jana_atom_site_adp_c_233
_jana_atom_site_adp_c_333
? ? ? ? ? ? ? ? ? ? ? ?

loop_
_jana_atom_site_adp_d_label
_jana_atom_site_adp_d_type_symbol
_jana_atom_site_adp_d_1111
_jana_atom_site_adp_d_1112
_jana_atom_site_adp_d_1113
_jana_atom_site_adp_d_1122
_jana_atom_site_adp_d_1123
_jana_atom_site_adp_d_1133
_jana_atom_site_adp_d_1222
_jana_atom_site_adp_d_1223
_jana_atom_site_adp_d_1233
_jana_atom_site_adp_d_1333
_jana_atom_site_adp_d_2222
_jana_atom_site_adp_d_2223
_jana_atom_site_adp_d_2233
_jana_atom_site_adp_d_2333
_jana_atom_site_adp_d_3333
? ? ? ? ? ? ? ? ? ? ? ? ? ? ? ? ?

loop_
_jana_atom_site_adp_e_label
_jana_atom_site_adp_e_type_symbol
_jana_atom_site_adp_e_11111
_jana_atom_site_adp_e_11112
_jana_atom_site_adp_e_11113
_jana_atom_site_adp_e_11122
_jana_atom_site_adp_e_11123
_jana_atom_site_adp_e_11133
_jana_atom_site_adp_e_11222
_jana_atom_site_adp_e_11223
_jana_atom_site_adp_e_11233
_jana_atom_site_adp_e_11333
_jana_atom_site_adp_e_12222
_jana_atom_site_adp_e_12223
_jana_atom_site_adp_e_12233
_jana_atom_site_adp_e_12333
_jana_atom_site_adp_e_13333
_jana_atom_site_adp_e_22222
_jana_atom_site_adp_e_22223
_jana_atom_site_adp_e_22233
_jana_atom_site_adp_e_22333
_jana_atom_site_adp_e_23333
_jana_atom_site_adp_e_33333
? ? ? ? ? ? ? ? ? ? ? ? ? ? ? ? ? ? ? ? ? ? ?

loop_
_jana_atom_site_adp_f_label
_jana_atom_site_adp_f_type_symbol
_jana_atom_site_adp_f_111111
_jana_atom_site_adp_f_111112
_jana_atom_site_adp_f_111113
_jana_atom_site_adp_f_111122
_jana_atom_site_adp_f_111123
_jana_atom_site_adp_f_111133
_jana_atom_site_adp_f_111222
_jana_atom_site_adp_f_111223
_jana_atom_site_adp_f_111233
_jana_atom_site_adp_f_111333
_jana_atom_site_adp_f_112222
_jana_atom_site_adp_f_112223
_jana_atom_site_adp_f_112233
_jana_atom_site_adp_f_112333
_jana_atom_site_adp_f_113333
_jana_atom_site_adp_f_122222
_jana_atom_site_adp_f_122223
_jana_atom_site_adp_f_122233
_jana_atom_site_adp_f_122333
_jana_atom_site_adp_f_123333
_jana_atom_site_adp_f_133333
_jana_atom_site_adp_f_222222
_jana_atom_site_adp_f_222223
_jana_atom_site_adp_f_222233
_jana_atom_site_adp_f_222333
_jana_atom_site_adp_f_223333
_jana_atom_site_adp_f_233333
_jana_atom_site_adp_f_333333
? ? ? ? ? ? ? ? ? ? ? ? ? ? ? ? ? ? ? ? ? ? ? ? ? ? ? ? ? ?
